data_7229619
loop_
_publ_author_name
'Pye, Scott J.'
'Dalgarno, Scott J.'
'Chalker, Justin M.'
'Raston, Colin L.'

_publ_section_title
;
 Organic oxidations promoted in vortex driven thin films under continuous
 flow
;
_journal_issue 1
_journal_name_full 'Green Chemistry'
_journal_page_first 118
_journal_paper_doi 10.1039/C7GC03352D
_journal_volume 20
_journal_year 2018
_chemical_absolute_configuration ad
_chemical_formula_moiety 'C9 H8 Cl2 O2 S'
_chemical_formula_sum 'C9 H8 Cl2 O2 S'
_chemical_formula_weight 251.11
_space_group_crystal_system monoclinic
_space_group_IT_number 4
_space_group_name_Hall 'P 2yb'
_space_group_name_H-M_alt 'P 1 21 1'
_symmetry_space_group_name_Hall 'P 2yb'
_symmetry_space_group_name_H-M 'P 1 21 1'
_atom_sites_solution_hydrogens geom
_atom_sites_solution_primary dual
_atom_sites_solution_secondary difmap
_audit_creation_date 2017-05-29
_audit_creation_method
;
Olex2 1.2
(compiled Mar 28 2017 19:26:29 for OlexSys, GUI svn.r5337)
;
_audit_update_record
;
2017-05-29 deposited with the CCDC.
2017-11-27 downloaded from the CCDC.
;
_cell_angle_alpha 90.00
_cell_angle_beta 93.683(3)
_cell_angle_gamma 90.00
_cell_formula_units_Z 4
_cell_length_a 7.3712(4)
_cell_length_b 10.3338(6)
_cell_length_c 13.8683(8)
_cell_measurement_reflns_used 9866
_cell_measurement_temperature 100(2)
_cell_measurement_theta_max 32.80
_cell_measurement_theta_min 2.77
_cell_volume 1054.20(10)
_computing_cell_refinement 'SAINT v8.34A (Bruker, 2013)'
_computing_data_collection ApexII
_computing_data_reduction 'SAINT v8.34A (Bruker, 2013)'
_computing_molecular_graphics 'Olex2 (Dolomanov et al., 2009)'
_computing_publication_material 'Olex2 (Dolomanov et al., 2009)'
_computing_structure_refinement 'XL (Sheldrick, 2008)'
_computing_structure_solution 'XT (Sheldrick, 2015)'
_diffrn_ambient_temperature 100(2)
_diffrn_detector_area_resol_mean 8
_diffrn_measured_fraction_theta_full 0.995
_diffrn_measured_fraction_theta_max 0.984
_diffrn_measurement_device_type 'Bruker APEX-II CCD'
_diffrn_measurement_method '\f and \w scans'
_diffrn_radiation_monochromator graphite
_diffrn_radiation_type MoK\a
_diffrn_radiation_wavelength 0.71073
_diffrn_reflns_av_R_equivalents 0.0000
_diffrn_reflns_av_unetI/netI 0.0204
_diffrn_reflns_limit_h_max 11
_diffrn_reflns_limit_h_min -11
_diffrn_reflns_limit_k_max 15
_diffrn_reflns_limit_k_min 0
_diffrn_reflns_limit_l_max 21
_diffrn_reflns_limit_l_min 0
_diffrn_reflns_number 4177
_diffrn_reflns_theta_full 26.00
_diffrn_reflns_theta_max 33.24
_diffrn_reflns_theta_min 1.47
_diffrn_source 'sealed tube'
_diffrn_standards_number 0
_exptl_absorpt_coefficient_mu 0.782
_exptl_absorpt_correction_T_max 0.747
_exptl_absorpt_correction_T_min 0.694
_exptl_absorpt_correction_type multi-scan
_exptl_absorpt_process_details
;
 TWINABS-2012/1 (Bruker,2012) was used for absorption correction.
 
For component 1:
 wR2(int) was 0.0443 before and 0.0368 after correction.
 The Ratio of minimum to maximum transmission not present.
 The \l/2 correction factor is Not present
 
For component 2:
 wR2(int) was 0.0498 before and 0.0377 after correction.
 The Ratio of minimum to maximum transmission is 0.93.
 The \l/2 correction factor is Not present

Final HKLF 4 output contains 40912 reflections, Rint = 0.0302
 (31046 with I > 3sig(I), Rint = 0.0268)
;
_exptl_crystal_colour colourless
_exptl_crystal_colour_primary colourless
_exptl_crystal_density_diffrn 1.582
_exptl_crystal_density_method 'not measured'
_exptl_crystal_description block
_exptl_crystal_F_000 512
_exptl_crystal_size_max 0.3
_exptl_crystal_size_mid 0.25
_exptl_crystal_size_min 0.25
_refine_diff_density_max 0.478
_refine_diff_density_min -0.269
_refine_diff_density_rms 0.062
_refine_ls_abs_structure_details 'Flack H D (1983), Acta Cryst. A39, 876-881'
_refine_ls_abs_structure_Flack 0.08(5)
_refine_ls_extinction_method none
_refine_ls_goodness_of_fit_ref 1.069
_refine_ls_hydrogen_treatment constr
_refine_ls_matrix_type full
_refine_ls_number_parameters 254
_refine_ls_number_reflns 4177
_refine_ls_number_restraints 1
_refine_ls_restrained_S_all 1.069
_refine_ls_R_factor_all 0.0257
_refine_ls_R_factor_gt 0.0239
_refine_ls_shift/su_max 0.001
_refine_ls_shift/su_mean 0.000
_refine_ls_structure_factor_coef Fsqd
_refine_ls_weighting_details 'calc w=1/[\s^2^(Fo^2^)+(0.0315P)^2^+0.1742P] where P=(Fo^2^+2Fc^2^)/3'
_refine_ls_weighting_scheme calc
_refine_ls_wR_factor_gt 0.0569
_refine_ls_wR_factor_ref 0.0580
_reflns_number_gt 4069
_reflns_number_total 4177
_reflns_threshold_expression >2sigma(I)
_cod_data_source_file c7gc03352d2.cif
_cod_data_source_block SPAO40Twin
_cod_depositor_comments 'Adding full bibliography for 7229619--7229620.cif.'
_cod_database_code 7229619
_olex2_refinement_description
;
1. Twinned data refinement
 Scales: 0.5011(8)
 0.4989(8)
2. Fixed Uiso
 At 1.2 times of:
  All C(H) groups, All C(H,H) groups
3.a Aromatic/amide H refined with riding coordinates:
 C2(H2), C3(H3), C4(H4), C5(H5), C6(H6), C8(H8), C11(H11), C12(H12), C13(H13),
 C14(H14), C15(H15), C17(H17)
3.b X=CH2 refined with riding coordinates:
 C9(H9A,H9B), C18(H18A,H18B)
;
_olex2_submission_special_instructions 'No special instructions were received'

loop_
_space_group_symop_id
_space_group_symop_operation_xyz
1 'x, y, z'
2 '-x, y+1/2, -z'

loop_
_atom_site_label
_atom_site_type_symbol
_atom_site_fract_x
_atom_site_fract_y
_atom_site_fract_z
_atom_site_U_iso_or_equiv
_atom_site_adp_type
_atom_site_occupancy
_atom_site_calc_flag
_atom_site_refinement_flags_posn
Cl1 Cl 0.01130(7) 0.75460(6) 1.04132(4) 0.02242(11) Uani 1 d .
Cl2 Cl 0.24282(7) 0.96493(5) 0.98733(4) 0.02084(10) Uani 1 d .
S1 S 0.40619(6) 0.71288(5) 1.04400(3) 0.01280(9) Uani 1 d .
O1 O 0.3645(2) 0.59941(17) 1.09811(11) 0.0198(3) Uani 1 d .
O2 O 0.5741(2) 0.78105(18) 1.06635(11) 0.0200(3) Uani 1 d .
C1 C 0.3863(3) 0.6766(2) 0.92075(14) 0.0130(3) Uani 1 d .
C2 C 0.2879(3) 0.5668(2) 0.88992(14) 0.0142(3) Uani 1 d .
H2 H 0.2278 0.5170 0.9337 0.017 Uiso 1 calc R
C3 C 0.2819(3) 0.5337(2) 0.79233(14) 0.0166(4) Uani 1 d .
H3 H 0.2173 0.4609 0.7705 0.020 Uiso 1 calc R
C4 C 0.3718(3) 0.6088(2) 0.72760(15) 0.0182(4) Uani 1 d .
H4 H 0.3670 0.5859 0.6626 0.022 Uiso 1 calc R
C5 C 0.4696(3) 0.7185(3) 0.75897(15) 0.0202(4) Uani 1 d .
H5 H 0.5293 0.7682 0.7149 0.024 Uiso 1 calc R
C6 C 0.4776(3) 0.7533(2) 0.85601(15) 0.0187(4) Uani 1 d .
H6 H 0.5423 0.8261 0.8776 0.022 Uiso 1 calc R
C7 C 0.2228(3) 0.8315(2) 1.06671(15) 0.0144(3) Uani 1 d .
C8 C 0.2550(3) 0.8770(2) 1.16926(16) 0.0202(4) Uani 1 d .
H8 H 0.3505 0.9344 1.1826 0.024 Uiso 1 calc R
C9 C 0.1588(4) 0.8421(3) 1.24189(17) 0.0293(5) Uani 1 d .
H9A H 0.0621 0.7849 1.2315 0.035 Uiso 1 calc R
H9B H 0.1875 0.8748 1.3035 0.035 Uiso 1 calc R
Cl3 Cl 0.50943(7) 0.24872(6) 0.52691(4) 0.02213(11) Uani 1 d .
Cl4 Cl 0.25903(7) 0.03494(6) 0.49619(4) 0.02406(11) Uani 1 d .
S2 S 0.11568(6) 0.29443(5) 0.53246(3) 0.01247(8) Uani 1 d .
O3 O 0.1598(2) 0.40746(17) 0.59062(11) 0.0198(3) Uani 1 d .
O4 O -0.0507(2) 0.22576(17) 0.54551(11) 0.0194(3) Uani 1 d .
C10 C 0.1266(3) 0.3354(2) 0.41015(13) 0.0126(3) Uani 1 d .
C11 C 0.2113(3) 0.4510(2) 0.38644(14) 0.0148(3) Uani 1 d .
H11 H 0.2667 0.5033 0.4343 0.018 Uiso 1 calc R
C12 C 0.2108(3) 0.4860(2) 0.28961(15) 0.0179(4) Uani 1 d .
H12 H 0.2668 0.5624 0.2723 0.022 Uiso 1 calc R
C13 C 0.1274(3) 0.4076(3) 0.21879(15) 0.0192(4) Uani 1 d .
H13 H 0.1271 0.4321 0.1542 0.023 Uiso 1 calc R
C14 C 0.0438(3) 0.2922(3) 0.24368(15) 0.0210(4) Uani 1 d .
H14 H -0.0114 0.2402 0.1956 0.025 Uiso 1 calc R
C15 C 0.0424(3) 0.2545(2) 0.33969(14) 0.0174(4) Uani 1 d .
H15 H -0.0129 0.1777 0.3568 0.021 Uiso 1 calc R
C16 C 0.3036(3) 0.1789(2) 0.56263(14) 0.0143(3) Uani 1 d .
C17 C 0.3175(3) 0.1604(3) 0.67033(16) 0.0212(4) Uani 1 d .
H17 H 0.3582 0.2302 0.7081 0.025 Uiso 1 calc R
C18 C 0.2768(4) 0.0535(3) 0.7153(2) 0.0322(6) Uani 1 d .
H18A H 0.2357 -0.0184 0.6800 0.039 Uiso 1 calc R
H18B H 0.2891 0.0498 0.7824 0.039 Uiso 1 calc R

loop_
_atom_site_aniso_label
_atom_site_aniso_U_11
_atom_site_aniso_U_22
_atom_site_aniso_U_33
_atom_site_aniso_U_23
_atom_site_aniso_U_13
_atom_site_aniso_U_12
Cl1 0.01209(19) 0.0252(3) 0.0300(3) -0.0016(2) 0.00164(17) -0.00425(18)
Cl2 0.0244(2) 0.0156(2) 0.0227(2) 0.00490(19) 0.00303(18) 0.00096(17)
S1 0.01215(19) 0.0147(2) 0.01159(18) 0.00079(16) 0.00093(15) 0.00033(16)
O1 0.0262(8) 0.0179(8) 0.0155(7) 0.0039(6) 0.0032(6) 0.0030(6)
O2 0.0125(6) 0.0258(8) 0.0216(7) -0.0047(6) 0.0001(5) -0.0007(6)
C1 0.0117(8) 0.0149(8) 0.0124(8) -0.0001(6) 0.0017(6) -0.0009(6)
C2 0.0143(8) 0.0121(8) 0.0163(8) 0.0009(6) 0.0020(6) 0.0007(7)
C3 0.0182(9) 0.0156(9) 0.0156(8) -0.0023(7) -0.0009(7) 0.0000(8)
C4 0.0181(9) 0.0229(11) 0.0134(8) -0.0026(8) 0.0000(7) 0.0021(8)
C5 0.0220(10) 0.0246(11) 0.0145(8) 0.0014(8) 0.0055(7) -0.0057(9)
C6 0.0194(9) 0.0211(10) 0.0160(9) -0.0016(8) 0.0037(7) -0.0059(9)
C7 0.0128(8) 0.0150(8) 0.0156(8) -0.0001(7) 0.0010(6) 0.0003(6)
C8 0.0213(10) 0.0228(10) 0.0164(9) -0.0043(8) 0.0008(7) 0.0023(8)
C9 0.0315(13) 0.0393(14) 0.0179(10) 0.0002(9) 0.0076(9) 0.0081(11)
Cl3 0.01285(19) 0.0243(2) 0.0292(3) 0.0053(2) 0.00103(18) -0.00252(18)
Cl4 0.0266(2) 0.0141(2) 0.0312(3) -0.0057(2) -0.0002(2) 0.00097(18)
S2 0.01271(19) 0.0137(2) 0.01117(18) -0.00043(16) 0.00198(15) 0.00092(16)
O3 0.0278(8) 0.0174(8) 0.0141(6) -0.0034(5) 0.0015(6) 0.0025(6)
O4 0.0136(6) 0.0251(9) 0.0199(7) 0.0035(6) 0.0040(5) -0.0012(6)
C10 0.0134(8) 0.0135(8) 0.0108(7) -0.0007(6) 0.0005(6) 0.0008(6)
C11 0.0161(9) 0.0128(9) 0.0155(8) 0.0005(7) 0.0008(6) -0.0020(7)
C12 0.0172(9) 0.0180(10) 0.0188(9) 0.0044(7) 0.0034(7) -0.0004(7)
C13 0.0184(9) 0.0261(11) 0.0131(8) 0.0041(7) 0.0008(7) -0.0002(8)
C14 0.0218(10) 0.0275(11) 0.0131(8) -0.0011(8) -0.0033(7) -0.0052(9)
C15 0.0165(8) 0.0198(9) 0.0156(9) 0.0002(7) -0.0005(7) -0.0068(8)
C16 0.0152(8) 0.0139(9) 0.0138(8) -0.0004(6) 0.0007(6) -0.0006(6)
C17 0.0191(10) 0.0262(11) 0.0182(9) 0.0045(8) -0.0009(8) -0.0002(8)
C18 0.0310(13) 0.0388(16) 0.0262(11) 0.0138(11) -0.0022(10) -0.0036(11)

loop_
_atom_type_symbol
_atom_type_description
_atom_type_scat_dispersion_real
_atom_type_scat_dispersion_imag
_atom_type_scat_source
C C 0.0033 0.0016 'International Tables Vol C Tables 4.2.6.8 and 6.1.1.4'
H H 0.0000 0.0000 'International Tables Vol C Tables 4.2.6.8 and 6.1.1.4'
Cl Cl 0.1484 0.1585 'International Tables Vol C Tables 4.2.6.8 and 6.1.1.4'
O O 0.0106 0.0060 'International Tables Vol C Tables 4.2.6.8 and 6.1.1.4'
S S 0.1246 0.1234 'International Tables Vol C Tables 4.2.6.8 and 6.1.1.4'

loop_
_geom_angle_atom_site_label_1
_geom_angle_atom_site_label_2
_geom_angle_atom_site_label_3
_geom_angle
O1 S1 O2 119.77(10)
O1 S1 C1 109.20(10)
O1 S1 C7 105.46(10)
O2 S1 C1 109.42(10)
O2 S1 C7 105.31(10)
C1 S1 C7 106.85(10)
C2 C1 S1 118.85(16)
C2 C1 C6 121.56(18)
C6 C1 S1 119.48(16)
C1 C2 H2 120.7
C3 C2 C1 118.69(19)
C3 C2 H2 120.7
C2 C3 H3 119.9
C4 C3 C2 120.2(2)
C4 C3 H3 119.9
C3 C4 H4 119.6
C3 C4 C5 120.71(19)
C5 C4 H4 119.6
C4 C5 H5 120.0
C6 C5 C4 120.0(2)
C6 C5 H5 120.0
C1 C6 H6 120.6
C5 C6 C1 118.8(2)
C5 C6 H6 120.6
Cl1 C7 Cl2 109.47(11)
Cl1 C7 S1 108.08(11)
Cl2 C7 S1 108.38(10)
C8 C7 Cl1 114.43(15)
C8 C7 Cl2 109.24(16)
C8 C7 S1 107.05(15)
C7 C8 H8 117.4
C9 C8 C7 125.3(2)
C9 C8 H8 117.4
C8 C9 H9A 120.0
C8 C9 H9B 120.0
H9A C9 H9B 120.0
O3 S2 C10 108.77(10)
O3 S2 C16 104.86(10)
O4 S2 O3 119.46(10)
O4 S2 C10 109.46(9)
O4 S2 C16 106.50(10)
C10 S2 C16 107.05(9)
C11 C10 S2 118.88(15)
C11 C10 C15 122.07(18)
C15 C10 S2 118.97(16)
C10 C11 H11 120.8
C12 C11 C10 118.5(2)
C12 C11 H11 120.8
C11 C12 H12 119.8
C13 C12 C11 120.4(2)
C13 C12 H12 119.8
C12 C13 H13 119.8
C12 C13 C14 120.5(2)
C14 C13 H13 119.8
C13 C14 H14 119.7
C15 C14 C13 120.5(2)
C15 C14 H14 119.7
C10 C15 H15 120.9
C14 C15 C10 118.1(2)
C14 C15 H15 120.9
Cl3 C16 S2 108.27(11)
Cl4 C16 Cl3 109.22(11)
Cl4 C16 S2 108.22(10)
C17 C16 Cl3 108.85(15)
C17 C16 Cl4 114.17(17)
C17 C16 S2 107.95(15)
C16 C17 H17 117.4
C18 C17 C16 125.2(2)
C18 C17 H17 117.4
C17 C18 H18A 120.0
C17 C18 H18B 120.0
H18A C18 H18B 120.0

loop_
_geom_bond_atom_site_label_1
_geom_bond_atom_site_label_2
_geom_bond_distance
Cl1 C7 1.765(2)
Cl2 C7 1.776(2)
S1 O1 1.4360(17)
S1 O2 1.4405(17)
S1 C1 1.747(2)
S1 C7 1.867(2)
C1 C2 1.398(3)
C1 C6 1.401(3)
C2 H2 0.9300
C2 C3 1.394(3)
C3 H3 0.9300
C3 C4 1.387(3)
C4 H4 0.9300
C4 C5 1.397(3)
C5 H5 0.9300
C5 C6 1.391(3)
C6 H6 0.9300
C7 C8 1.502(3)
C8 H8 0.9300
C8 C9 1.319(3)
C9 H9A 0.9300
C9 H9B 0.9300
Cl3 C16 1.779(2)
Cl4 C16 1.769(2)
S2 O3 1.4447(17)
S2 O4 1.4383(16)
S2 C10 1.7552(19)
S2 C16 1.856(2)
C10 C11 1.396(3)
C10 C15 1.400(3)
C11 H11 0.9300
C11 C12 1.391(3)
C12 H12 0.9300
C12 C13 1.386(3)
C13 H13 0.9300
C13 C14 1.396(4)
C14 H14 0.9300
C14 C15 1.388(3)
C15 H15 0.9300
C16 C17 1.503(3)
C17 H17 0.9300
C17 C18 1.312(4)
C18 H18A 0.9300
C18 H18B 0.9300

loop_
_twin_individual_id
_twin_individual_mass_fraction_refined
1 0.5011(8)
2 0.4989(8)
